data_2226761
loop_
_publ_author_name
'Shah, Kiramat'
'Yousuf, Sammer'
'Raza Shah, Muhammad'
'Ng, Seik Weng'

_publ_section_title
;
 Di-<i>tert</i>-butyl
 2,2'-[9<i>H</i>-fluorene-9,9-diylbis(<i>p</i>-phenyleneoxy)]diacetate
;
_journal_coeditor_code ZS2047
_journal_issue 7
_journal_name_full 'Acta Crystallographica Section E'
_journal_page_first o1705
_journal_paper_doi 10.1107/S1600536810022579
_journal_volume 66
_journal_year 2010
_chemical_formula_iupac 'C37 H38 O6'
_chemical_formula_moiety 'C37 H38 O6'
_chemical_formula_sum 'C37 H38 O6'
_chemical_formula_weight 578.67
_chemical_name_common
;
9,9-Bis[4-(<i>tert</i>-butoxycarbonylmethyloxy)phenyl]fluorene
;
_chemical_name_systematic
;
Di-<i>tert</i>-butyl
2,2'-[9<i>H</i>-fluorene-9,9-diylbis(<i>p</i>-phenyleneoxy)]diacetate
;
_space_group_IT_number 14
_symmetry_cell_setting monoclinic
_symmetry_space_group_name_Hall '-P 2ybc'
_symmetry_space_group_name_H-M 'P 1 21/c 1'
_atom_sites_solution_hydrogens geom
_atom_sites_solution_primary direct
_atom_sites_solution_secondary difmap
_audit_creation_method SHELXL-97
_cell_angle_alpha 90.00
_cell_angle_beta 107.1090(10)
_cell_angle_gamma 90.00
_cell_formula_units_Z 4
_cell_length_a 15.6527(8)
_cell_length_b 11.9466(6)
_cell_length_c 17.8218(9)
_cell_measurement_reflns_used 3717
_cell_measurement_temperature 293(2)
_cell_measurement_theta_max 21.9
_cell_measurement_theta_min 2.2
_cell_volume 3185.1(3)
_computing_cell_refinement '<i>SAINT</i> (Bruker, 2002)'
_computing_data_collection '<i>SMART</i> (Bruker, 2002)'
_computing_data_reduction '<i>SAINT</i> (Bruker, 2002)'
_computing_molecular_graphics '<i>X-SEED</i> (Barbour, 2001)'
_computing_publication_material '<i>PublCIF</i> (Westrip, 2010)'
_computing_structure_refinement '<i>SHELXL97</i> (Sheldrick, 2008)'
_computing_structure_solution '<i>SHELXS97</i> (Sheldrick, 2008)'
_diffrn_ambient_temperature 293(2)
_diffrn_measured_fraction_theta_full 1.000
_diffrn_measured_fraction_theta_max 1.000
_diffrn_measurement_device_type 'Bruker SMART APEX CCD diffractometer'
_diffrn_measurement_method '\w scans'
_diffrn_radiation_monochromator graphite
_diffrn_radiation_source 'fine-focus sealed tube'
_diffrn_radiation_type MoK\a
_diffrn_radiation_wavelength 0.71073
_diffrn_reflns_av_R_equivalents 0.0328
_diffrn_reflns_av_sigmaI/netI 0.0364
_diffrn_reflns_limit_h_max 20
_diffrn_reflns_limit_h_min -12
_diffrn_reflns_limit_k_max 15
_diffrn_reflns_limit_k_min -15
_diffrn_reflns_limit_l_max 23
_diffrn_reflns_limit_l_min -23
_diffrn_reflns_number 21641
_diffrn_reflns_theta_full 27.50
_diffrn_reflns_theta_max 27.50
_diffrn_reflns_theta_min 2.08
_diffrn_standards_number 0
_exptl_absorpt_coefficient_mu 0.081
_exptl_absorpt_correction_type none
_exptl_crystal_colour Colorless
_exptl_crystal_density_diffrn 1.207
_exptl_crystal_density_method 'not measured'
_exptl_crystal_description Block
_exptl_crystal_F_000 1232
_exptl_crystal_size_max 0.45
_exptl_crystal_size_mid 0.25
_exptl_crystal_size_min 0.15
_refine_diff_density_max 0.196
_refine_diff_density_min -0.179
_refine_ls_extinction_method none
_refine_ls_goodness_of_fit_ref 1.004
_refine_ls_hydrogen_treatment constr
_refine_ls_matrix_type full
_refine_ls_number_parameters 388
_refine_ls_number_reflns 7322
_refine_ls_number_restraints 0
_refine_ls_restrained_S_all 1.004
_refine_ls_R_factor_all 0.0871
_refine_ls_R_factor_gt 0.0505
_refine_ls_shift/su_max 0.001
_refine_ls_shift/su_mean 0.001
_refine_ls_structure_factor_coef Fsqd
_refine_ls_weighting_details 'calc w=1/[\s^2^(Fo^2^)+(0.0795P)^2^+0.3146P] where P=(Fo^2^+2Fc^2^)/3'
_refine_ls_weighting_scheme calc
_refine_ls_wR_factor_gt 0.1342
_refine_ls_wR_factor_ref 0.1605
_reflns_number_gt 4525
_reflns_number_total 7322
_reflns_threshold_expression I>2\s(I)
_cod_data_source_file zs2047.cif
_cod_data_source_block I
_cod_original_sg_symbol_H-M 'P 21/c'
_cod_database_code 2226761
_cod_database_fobs_code 2226761

loop_
_symmetry_equiv_pos_as_xyz
'x, y, z'
'-x, y+1/2, -z+1/2'
'-x, -y, -z'
'x, -y-1/2, z-1/2'

loop_
_atom_site_type_symbol
_atom_site_label
_atom_site_fract_x
_atom_site_fract_y
_atom_site_fract_z
_atom_site_U_iso_or_equiv
_atom_site_adp_type
_atom_site_calc_flag
_atom_site_refinement_flags
_atom_site_occupancy
_atom_site_disorder_assembly
_atom_site_disorder_group
O O1 0.96192(9) 0.50272(11) 0.17980(8) 0.0660(4) Uani d . 1 . .
O O2 0.90616(13) 0.40493(15) 0.26336(10) 0.0924(5) Uani d . 1 . .
O O3 0.74271(9) 0.40436(10) 0.14068(8) 0.0602(4) Uani d . 1 . .
O O4 0.18694(9) 0.79726(14) 0.01378(8) 0.0684(4) Uani d . 1 . .
O O5 0.02575(10) 0.72090(14) -0.06079(10) 0.0831(5) Uani d . 1 . .
O O6 -0.03695(9) 0.82951(14) 0.01154(9) 0.0735(4) Uani d . 1 . .
C C1 1.05054(14) 0.53058(19) 0.23489(14) 0.0734(6) Uani d . 1 . .
C C2 1.10416(18) 0.4244(2) 0.25468(17) 0.0992(9) Uani d . 1 . .
H H2A 1.1106 0.3917 0.2075 0.149 Uiso calc R 1 . .
H H2B 1.0740 0.3728 0.2794 0.149 Uiso calc R 1 . .
H H2C 1.1622 0.4411 0.2898 0.149 Uiso calc R 1 . .
C C3 1.08798(19) 0.6088(3) 0.18602(19) 0.1086(10) Uani d . 1 . .
H H3A 1.0953 0.5692 0.1414 0.163 Uiso calc R 1 . .
H H3B 1.1449 0.6367 0.2172 0.163 Uiso calc R 1 . .
H H3C 1.0476 0.6704 0.1684 0.163 Uiso calc R 1 . .
C C4 1.0403(2) 0.5896(3) 0.30693(18) 0.1131(10) Uani d . 1 . .
H H4A 1.0070 0.6575 0.2914 0.170 Uiso calc R 1 . .
H H4B 1.0983 0.6070 0.3418 0.170 Uiso calc R 1 . .
H H4C 1.0090 0.5417 0.3332 0.170 Uiso calc R 1 . .
C C5 0.90208(14) 0.43879(17) 0.19930(13) 0.0614(5) Uani d . 1 . .
C C6 0.82649(13) 0.41483(17) 0.12614(12) 0.0610(5) Uani d . 1 . .
H H6A 0.8231 0.4748 0.0887 0.073 Uiso calc R 1 . .
H H6B 0.8393 0.3460 0.1026 0.073 Uiso calc R 1 . .
C C7 0.70189(12) 0.50185(14) 0.15283(10) 0.0462(4) Uani d . 1 . .
C C8 0.74248(12) 0.60625(14) 0.16529(11) 0.0502(4) Uani d . 1 . .
H H8 0.8018 0.6143 0.1659 0.060 Uiso calc R 1 . .
C C9 0.69411(12) 0.69830(14) 0.17677(10) 0.0475(4) Uani d . 1 . .
H H9 0.7217 0.7680 0.1845 0.057 Uiso calc R 1 . .
C C10 0.60613(11) 0.69016(13) 0.17709(9) 0.0416(4) Uani d . 1 . .
C C11 0.56757(12) 0.58392(14) 0.16520(10) 0.0481(4) Uani d . 1 . .
H H11 0.5089 0.5751 0.1662 0.058 Uiso calc R 1 . .
C C12 0.61385(12) 0.49206(14) 0.15200(10) 0.0483(4) Uani d . 1 . .
H H12 0.5856 0.4228 0.1424 0.058 Uiso calc R 1 . .
C C13 0.55467(11) 0.79052(13) 0.19559(9) 0.0425(4) Uani d . 1 . .
C C14 0.59517(12) 0.90292(14) 0.18369(11) 0.0479(4) Uani d . 1 . .
C C15 0.60298(15) 0.94869(17) 0.11487(13) 0.0653(5) Uani d . 1 . .
H H15 0.5828 0.9100 0.0677 0.078 Uiso calc R 1 . .
C C16 0.64175(17) 1.05427(19) 0.11778(17) 0.0792(7) Uani d . 1 . .
H H16 0.6484 1.0859 0.0721 0.095 Uiso calc R 1 . .
C C17 0.67034(16) 1.11222(18) 0.18756(18) 0.0803(7) Uani d . 1 . .
H H17 0.6949 1.1832 0.1881 0.096 Uiso calc R 1 . .
C C18 0.66323(14) 1.06687(17) 0.25624(16) 0.0695(6) Uani d . 1 . .
H H18 0.6832 1.1063 0.3031 0.083 Uiso calc R 1 . .
C C19 0.62587(11) 0.96158(15) 0.25474(11) 0.0510(4) Uani d . 1 . .
C C20 0.60928(11) 0.89381(15) 0.31708(10) 0.0487(4) Uani d . 1 . .
C C21 0.62633(13) 0.91414(19) 0.39751(12) 0.0648(6) Uani d . 1 . .
H H21 0.6534 0.9805 0.4196 0.078 Uiso calc R 1 . .
C C22 0.60246(15) 0.8344(2) 0.44319(12) 0.0739(7) Uani d . 1 . .
H H22 0.6131 0.8474 0.4966 0.089 Uiso calc R 1 . .
C C23 0.56317(14) 0.7359(2) 0.41104(12) 0.0706(6) Uani d . 1 . .
H H23 0.5476 0.6829 0.4430 0.085 Uiso calc R 1 . .
C C24 0.54639(13) 0.71426(17) 0.33173(10) 0.0564(5) Uani d . 1 . .
H H24 0.5206 0.6469 0.3105 0.068 Uiso calc R 1 . .
C C25 0.56844(11) 0.79406(15) 0.28465(9) 0.0450(4) Uani d . 1 . .
C C26 0.45506(12) 0.79041(13) 0.14816(9) 0.0432(4) Uani d . 1 . .
C C27 0.42460(12) 0.74664(15) 0.07270(10) 0.0492(4) Uani d . 1 . .
H H27 0.4653 0.7141 0.0503 0.059 Uiso calc R 1 . .
C C28 0.33544(13) 0.75042(16) 0.03025(10) 0.0525(4) Uani d . 1 . .
H H28 0.3167 0.7195 -0.0198 0.063 Uiso calc R 1 . .
C C29 0.27377(12) 0.79966(15) 0.06131(10) 0.0496(4) Uani d . 1 . .
C C30 0.30209(13) 0.84633(17) 0.13524(11) 0.0575(5) Uani d . 1 . .
H H30 0.2614 0.8809 0.1567 0.069 Uiso calc R 1 . .
C C31 0.39187(13) 0.84105(16) 0.17724(11) 0.0539(5) Uani d . 1 . .
H H31 0.4104 0.8729 0.2270 0.065 Uiso calc R 1 . .
C C32 0.11751(13) 0.8322(2) 0.04370(12) 0.0643(5) Uani d . 1 . .
H H32A 0.1150 0.9132 0.0449 0.077 Uiso calc R 1 . .
H H32B 0.1277 0.8044 0.0968 0.077 Uiso calc R 1 . .
C C33 0.03097(14) 0.78602(18) -0.00918(12) 0.0592(5) Uani d . 1 . .
C C34 -0.12991(15) 0.7891(2) -0.02384(14) 0.0750(6) Uani d . 1 . .
C C35 -0.16201(17) 0.8197(2) -0.10832(14) 0.0878(7) Uani d . 1 . .
H H35A -0.1587 0.8994 -0.1137 0.132 Uiso calc R 1 . .
H H35B -0.2228 0.7957 -0.1300 0.132 Uiso calc R 1 . .
H H35C -0.1253 0.7838 -0.1359 0.132 Uiso calc R 1 . .
C C36 -0.13214(19) 0.6639(3) -0.0107(2) 0.1187(11) Uani d . 1 . .
H H36A -0.0988 0.6264 -0.0407 0.178 Uiso calc R 1 . .
H H36B -0.1930 0.6383 -0.0272 0.178 Uiso calc R 1 . .
H H36C -0.1061 0.6478 0.0441 0.178 Uiso calc R 1 . .
C C37 -0.18185(19) 0.8536(3) 0.02153(19) 0.1255(13) Uani d . 1 . .
H H37A -0.1788 0.9322 0.0114 0.188 Uiso calc R 1 . .
H H37B -0.1565 0.8396 0.0767 0.188 Uiso calc R 1 . .
H H37C -0.2431 0.8298 0.0052 0.188 Uiso calc R 1 . .

loop_
_atom_site_aniso_label
_atom_site_aniso_U_11
_atom_site_aniso_U_22
_atom_site_aniso_U_33
_atom_site_aniso_U_12
_atom_site_aniso_U_13
_atom_site_aniso_U_23
O1 0.0500(8) 0.0662(9) 0.0737(9) -0.0015(7) 0.0056(7) 0.0012(7)
O2 0.0921(13) 0.1007(13) 0.0749(11) -0.0092(10) 0.0100(9) 0.0199(9)
O3 0.0519(8) 0.0475(7) 0.0819(10) -0.0023(6) 0.0205(7) -0.0109(6)
O4 0.0434(8) 0.1055(11) 0.0512(8) -0.0002(7) 0.0057(6) -0.0054(7)
O5 0.0602(10) 0.0932(11) 0.0883(11) -0.0021(8) 0.0097(8) -0.0280(9)
O6 0.0460(8) 0.1080(12) 0.0651(9) -0.0146(8) 0.0144(7) -0.0173(8)
C1 0.0516(12) 0.0665(13) 0.0878(16) 0.0021(10) -0.0014(11) -0.0100(12)
C2 0.0738(17) 0.0862(18) 0.117(2) 0.0229(14) -0.0044(15) -0.0026(16)
C3 0.0646(16) 0.107(2) 0.139(3) -0.0204(15) 0.0059(16) 0.0190(19)
C4 0.098(2) 0.106(2) 0.118(2) -0.0049(17) 0.0063(18) -0.0490(18)
C5 0.0571(13) 0.0506(11) 0.0729(14) 0.0062(10) 0.0137(11) -0.0025(10)
C6 0.0518(12) 0.0581(12) 0.0717(13) 0.0000(9) 0.0158(10) -0.0133(10)
C7 0.0487(10) 0.0462(10) 0.0432(9) -0.0006(8) 0.0127(8) -0.0013(7)
C8 0.0403(9) 0.0505(10) 0.0588(11) -0.0065(8) 0.0130(8) -0.0034(8)
C9 0.0445(10) 0.0428(9) 0.0535(10) -0.0077(8) 0.0121(8) -0.0045(7)
C10 0.0434(9) 0.0458(9) 0.0346(8) -0.0039(7) 0.0101(7) -0.0002(7)
C11 0.0443(10) 0.0504(10) 0.0522(10) -0.0075(8) 0.0179(8) 0.0018(8)
C12 0.0520(11) 0.0418(9) 0.0515(10) -0.0110(8) 0.0158(8) -0.0006(8)
C13 0.0428(9) 0.0464(9) 0.0375(8) -0.0034(7) 0.0106(7) -0.0009(7)
C14 0.0430(10) 0.0452(9) 0.0550(10) 0.0005(8) 0.0136(8) 0.0014(8)
C15 0.0708(14) 0.0592(12) 0.0691(13) -0.0016(11) 0.0255(11) 0.0094(10)
C16 0.0752(16) 0.0629(14) 0.107(2) 0.0021(12) 0.0389(15) 0.0285(14)
C17 0.0579(14) 0.0453(11) 0.135(2) -0.0059(10) 0.0247(15) 0.0053(14)
C18 0.0500(12) 0.0490(11) 0.1032(18) -0.0006(9) 0.0127(11) -0.0093(12)
C19 0.0362(9) 0.0443(9) 0.0680(12) 0.0031(8) 0.0084(8) -0.0087(8)
C20 0.0336(9) 0.0602(11) 0.0476(10) 0.0085(8) 0.0047(7) -0.0084(8)
C21 0.0447(11) 0.0813(14) 0.0588(12) 0.0109(10) 0.0003(9) -0.0241(11)
C22 0.0542(13) 0.120(2) 0.0421(11) 0.0176(13) 0.0060(9) -0.0052(12)
C23 0.0563(13) 0.1094(18) 0.0446(11) 0.0073(12) 0.0125(10) 0.0115(12)
C24 0.0486(11) 0.0740(13) 0.0450(10) -0.0004(9) 0.0113(8) 0.0061(9)
C25 0.0362(9) 0.0572(10) 0.0394(9) 0.0049(8) 0.0079(7) -0.0027(7)
C26 0.0446(10) 0.0449(9) 0.0382(8) -0.0030(7) 0.0094(7) 0.0015(7)
C27 0.0494(10) 0.0599(11) 0.0394(9) -0.0023(9) 0.0150(8) -0.0008(8)
C28 0.0520(11) 0.0665(12) 0.0357(9) -0.0071(9) 0.0078(8) -0.0031(8)
C29 0.0437(10) 0.0577(11) 0.0436(9) -0.0032(8) 0.0069(8) 0.0054(8)
C30 0.0499(11) 0.0670(12) 0.0523(11) 0.0094(9) 0.0102(9) -0.0068(9)
C31 0.0525(11) 0.0610(11) 0.0436(10) 0.0021(9) 0.0069(8) -0.0100(8)
C32 0.0482(11) 0.0828(14) 0.0594(12) -0.0057(10) 0.0122(9) -0.0034(10)
C33 0.0505(12) 0.0699(13) 0.0542(11) -0.0048(10) 0.0108(9) 0.0029(10)
C34 0.0485(12) 0.1056(19) 0.0681(14) -0.0184(12) 0.0128(10) -0.0076(12)
C35 0.0669(15) 0.111(2) 0.0733(16) 0.0061(14) 0.0012(12) -0.0057(14)
C36 0.0694(18) 0.135(3) 0.134(3) -0.0339(18) 0.0025(17) 0.039(2)
C37 0.0640(17) 0.215(4) 0.106(2) -0.024(2) 0.0379(17) -0.049(2)

loop_
_atom_type_symbol
_atom_type_description
_atom_type_scat_dispersion_real
_atom_type_scat_dispersion_imag
_atom_type_scat_source
C C 0.0033 0.0016 'International Tables Vol C Tables 4.2.6.8 and 6.1.1.4'
H H 0.0000 0.0000 'International Tables Vol C Tables 4.2.6.8 and 6.1.1.4'
O O 0.0106 0.0060 'International Tables Vol C Tables 4.2.6.8 and 6.1.1.4'

loop_
_geom_angle_atom_site_label_1
_geom_angle_atom_site_label_2
_geom_angle_atom_site_label_3
_geom_angle_site_symmetry_1
_geom_angle_site_symmetry_3
_geom_angle
_geom_angle_publ_flag
C5 O1 C1 . . 123.30(17) ?
C7 O3 C6 . . 116.90(14) ?
C29 O4 C32 . . 119.62(15) ?
C33 O6 C34 . . 121.20(17) ?
O1 C1 C2 . . 108.35(18) ?
O1 C1 C3 . . 101.74(19) ?
C2 C1 C3 . . 111.9(2) ?
O1 C1 C4 . . 110.7(2) ?
C2 C1 C4 . . 112.6(2) ?
C3 C1 C4 . . 110.9(2) ?
C1 C2 H2A . . 109.5 ?
C1 C2 H2B . . 109.5 ?
H2A C2 H2B . . 109.5 ?
C1 C2 H2C . . 109.5 ?
H2A C2 H2C . . 109.5 ?
H2B C2 H2C . . 109.5 ?
C1 C3 H3A . . 109.5 ?
C1 C3 H3B . . 109.5 ?
H3A C3 H3B . . 109.5 ?
C1 C3 H3C . . 109.5 ?
H3A C3 H3C . . 109.5 ?
H3B C3 H3C . . 109.5 ?
C1 C4 H4A . . 109.5 ?
C1 C4 H4B . . 109.5 ?
H4A C4 H4B . . 109.5 ?
C1 C4 H4C . . 109.5 ?
H4A C4 H4C . . 109.5 ?
H4B C4 H4C . . 109.5 ?
O2 C5 O1 . . 126.8(2) ?
O2 C5 C6 . . 124.7(2) ?
O1 C5 C6 . . 108.45(18) ?
O3 C6 C5 . . 113.08(17) ?
O3 C6 H6A . . 109.0 ?
C5 C6 H6A . . 109.0 ?
O3 C6 H6B . . 109.0 ?
C5 C6 H6B . . 109.0 ?
H6A C6 H6B . . 107.8 ?
O3 C7 C12 . . 115.82(15) ?
O3 C7 C8 . . 125.03(16) ?
C12 C7 C8 . . 119.15(16) ?
C9 C8 C7 . . 119.55(17) ?
C9 C8 H8 . . 120.2 ?
C7 C8 H8 . . 120.2 ?
C10 C9 C8 . . 122.25(16) ?
C10 C9 H9 . . 118.9 ?
C8 C9 H9 . . 118.9 ?
C9 C10 C11 . . 116.78(15) ?
C9 C10 C13 . . 122.20(14) ?
C11 C10 C13 . . 120.87(15) ?
C12 C11 C10 . . 121.80(16) ?
C12 C11 H11 . . 119.1 ?
C10 C11 H11 . . 119.1 ?
C11 C12 C7 . . 120.43(16) ?
C11 C12 H12 . . 119.8 ?
C7 C12 H12 . . 119.8 ?
C14 C13 C10 . . 113.09(13) ?
C14 C13 C25 . . 100.45(13) ?
C10 C13 C25 . . 108.69(13) ?
C14 C13 C26 . . 108.63(13) ?
C10 C13 C26 . . 113.10(13) ?
C25 C13 C26 . . 112.24(13) ?
C15 C14 C19 . . 120.51(17) ?
C15 C14 C13 . . 128.38(17) ?
C19 C14 C13 . . 111.11(15) ?
C14 C15 C16 . . 118.5(2) ?
C14 C15 H15 . . 120.8 ?
C16 C15 H15 . . 120.8 ?
C17 C16 C15 . . 120.7(2) ?
C17 C16 H16 . . 119.7 ?
C15 C16 H16 . . 119.7 ?
C18 C17 C16 . . 121.1(2) ?
C18 C17 H17 . . 119.5 ?
C16 C17 H17 . . 119.5 ?
C17 C18 C19 . . 119.1(2) ?
C17 C18 H18 . . 120.5 ?
C19 C18 H18 . . 120.5 ?
C18 C19 C14 . . 120.14(19) ?
C18 C19 C20 . . 131.20(19) ?
C14 C19 C20 . . 108.65(15) ?
C25 C20 C21 . . 119.90(18) ?
C25 C20 C19 . . 108.74(15) ?
C21 C20 C19 . . 131.35(18) ?
C22 C21 C20 . . 118.9(2) ?
C22 C21 H21 . . 120.5 ?
C20 C21 H21 . . 120.5 ?
C23 C22 C21 . . 120.89(19) ?
C23 C22 H22 . . 119.6 ?
C21 C22 H22 . . 119.6 ?
C22 C23 C24 . . 120.9(2) ?
C22 C23 H23 . . 119.6 ?
C24 C23 H23 . . 119.6 ?
C25 C24 C23 . . 119.1(2) ?
C25 C24 H24 . . 120.5 ?
C23 C24 H24 . . 120.5 ?
C24 C25 C20 . . 120.31(16) ?
C24 C25 C13 . . 128.64(16) ?
C20 C25 C13 . . 111.04(15) ?
C31 C26 C27 . . 116.57(16) ?
C31 C26 C13 . . 120.93(14) ?
C27 C26 C13 . . 122.37(15) ?
C28 C27 C26 . . 121.49(17) ?
C28 C27 H27 . . 119.3 ?
C26 C27 H27 . . 119.3 ?
C29 C28 C27 . . 120.61(16) ?
C29 C28 H28 . . 119.7 ?
C27 C28 H28 . . 119.7 ?
O4 C29 C28 . . 115.23(16) ?
O4 C29 C30 . . 125.40(17) ?
C28 C29 C30 . . 119.37(17) ?
C29 C30 C31 . . 119.20(17) ?
C29 C30 H30 . . 120.4 ?
C31 C30 H30 . . 120.4 ?
C26 C31 C30 . . 122.72(16) ?
C26 C31 H31 . . 118.6 ?
C30 C31 H31 . . 118.6 ?
O4 C32 C33 . . 107.86(17) ?
O4 C32 H32A . . 110.1 ?
C33 C32 H32A . . 110.1 ?
O4 C32 H32B . . 110.1 ?
C33 C32 H32B . . 110.1 ?
H32A C32 H32B . . 108.4 ?
O5 C33 O6 . . 126.30(19) ?
O5 C33 C32 . . 124.5(2) ?
O6 C33 C32 . . 109.15(18) ?
O6 C34 C35 . . 110.30(19) ?
O6 C34 C37 . . 102.72(19) ?
C35 C34 C37 . . 109.9(2) ?
O6 C34 C36 . . 108.6(2) ?
C35 C34 C36 . . 112.5(2) ?
C37 C34 C36 . . 112.3(3) ?
C34 C35 H35A . . 109.5 ?
C34 C35 H35B . . 109.5 ?
H35A C35 H35B . . 109.5 ?
C34 C35 H35C . . 109.5 ?
H35A C35 H35C . . 109.5 ?
H35B C35 H35C . . 109.5 ?
C34 C36 H36A . . 109.5 ?
C34 C36 H36B . . 109.5 ?
H36A C36 H36B . . 109.5 ?
C34 C36 H36C . . 109.5 ?
H36A C36 H36C . . 109.5 ?
H36B C36 H36C . . 109.5 ?
C34 C37 H37A . . 109.5 ?
C34 C37 H37B . . 109.5 ?
H37A C37 H37B . . 109.5 ?
C34 C37 H37C . . 109.5 ?
H37A C37 H37C . . 109.5 ?
H37B C37 H37C . . 109.5 ?

loop_
_geom_bond_atom_site_label_1
_geom_bond_atom_site_label_2
_geom_bond_site_symmetry_2
_geom_bond_distance
_geom_bond_publ_flag
O1 C5 . 1.331(2) ?
O1 C1 . 1.482(3) ?
O2 C5 . 1.195(2) ?
O3 C7 . 1.376(2) ?
O3 C6 . 1.415(2) ?
O4 C29 . 1.374(2) ?
O4 C32 . 1.407(2) ?
O5 C33 . 1.189(2) ?
O6 C33 . 1.329(2) ?
O6 C34 . 1.486(3) ?
C1 C2 . 1.504(3) ?
C1 C3 . 1.509(4) ?
C1 C4 . 1.514(3) ?
C2 H2A . 0.9600 ?
C2 H2B . 0.9600 ?
C2 H2C . 0.9600 ?
C3 H3A . 0.9600 ?
C3 H3B . 0.9600 ?
C3 H3C . 0.9600 ?
C4 H4A . 0.9600 ?
C4 H4B . 0.9600 ?
C4 H4C . 0.9600 ?
C5 C6 . 1.508(3) ?
C6 H6A . 0.9700 ?
C6 H6B . 0.9700 ?
C7 C12 . 1.379(3) ?
C7 C8 . 1.388(2) ?
C8 C9 . 1.384(2) ?
C8 H8 . 0.9300 ?
C9 C10 . 1.382(2) ?
C9 H9 . 0.9300 ?
C10 C11 . 1.394(2) ?
C10 C13 . 1.533(2) ?
C11 C12 . 1.373(2) ?
C11 H11 . 0.9300 ?
C12 H12 . 0.9300 ?
C13 C14 . 1.526(2) ?
C13 C25 . 1.538(2) ?
C13 C26 . 1.540(2) ?
C14 C15 . 1.381(3) ?
C14 C19 . 1.403(2) ?
C15 C16 . 1.394(3) ?
C15 H15 . 0.9300 ?
C16 C17 . 1.378(4) ?
C16 H16 . 0.9300 ?
C17 C18 . 1.373(3) ?
C17 H17 . 0.9300 ?
C18 C19 . 1.384(3) ?
C18 H18 . 0.9300 ?
C19 C20 . 1.459(3) ?
C20 C25 . 1.395(2) ?
C20 C21 . 1.400(3) ?
C21 C22 . 1.374(3) ?
C21 H21 . 0.9300 ?
C22 C23 . 1.373(3) ?
C22 H22 . 0.9300 ?
C23 C24 . 1.384(3) ?
C23 H23 . 0.9300 ?
C24 C25 . 1.379(2) ?
C24 H24 . 0.9300 ?
C26 C31 . 1.384(2) ?
C26 C27 . 1.390(2) ?
C27 C28 . 1.379(3) ?
C27 H27 . 0.9300 ?
C28 C29 . 1.378(3) ?
C28 H28 . 0.9300 ?
C29 C30 . 1.378(3) ?
C30 C31 . 1.386(3) ?
C30 H30 . 0.9300 ?
C31 H31 . 0.9300 ?
C32 C33 . 1.509(3) ?
C32 H32A . 0.9700 ?
C32 H32B . 0.9700 ?
C34 C35 . 1.486(3) ?
C34 C37 . 1.515(4) ?
C34 C36 . 1.515(4) ?
C35 H35A . 0.9600 ?
C35 H35B . 0.9600 ?
C35 H35C . 0.9600 ?
C36 H36A . 0.9600 ?
C36 H36B . 0.9600 ?
C36 H36C . 0.9600 ?
C37 H37A . 0.9600 ?
C37 H37B . 0.9600 ?
C37 H37C . 0.9600 ?

loop_
_geom_torsion_atom_site_label_1
_geom_torsion_atom_site_label_2
_geom_torsion_atom_site_label_3
_geom_torsion_atom_site_label_4
_geom_torsion_site_symmetry_1
_geom_torsion_site_symmetry_2
_geom_torsion_site_symmetry_3
_geom_torsion_site_symmetry_4
_geom_torsion
_geom_torsion_publ_flag
C5 O1 C1 C2 . . . . 65.4(3) ?
C5 O1 C1 C3 . . . . -176.6(2) ?
C5 O1 C1 C4 . . . . -58.6(3) ?
C1 O1 C5 O2 . . . . 8.0(3) ?
C1 O1 C5 C6 . . . . -171.80(16) ?
C7 O3 C6 C5 . . . . 76.5(2) ?
O2 C5 C6 O3 . . . . 32.7(3) ?
O1 C5 C6 O3 . . . . -147.43(16) ?
C6 O3 C7 C12 . . . . 168.15(16) ?
C6 O3 C7 C8 . . . . -11.7(3) ?
O3 C7 C8 C9 . . . . 179.95(16) ?
C12 C7 C8 C9 . . . . 0.1(3) ?
C7 C8 C9 C10 . . . . 0.7(3) ?
C8 C9 C10 C11 . . . . 0.0(3) ?
C8 C9 C10 C13 . . . . 175.55(15) ?
C9 C10 C11 C12 . . . . -1.5(2) ?
C13 C10 C11 C12 . . . . -177.08(15) ?
C10 C11 C12 C7 . . . . 2.3(3) ?
O3 C7 C12 C11 . . . . 178.61(15) ?
C8 C7 C12 C11 . . . . -1.5(3) ?
C9 C10 C13 C14 . . . . 21.0(2) ?
C11 C10 C13 C14 . . . . -163.57(15) ?
C9 C10 C13 C25 . . . . -89.59(18) ?
C11 C10 C13 C25 . . . . 85.79(18) ?
C9 C10 C13 C26 . . . . 145.05(16) ?
C11 C10 C13 C26 . . . . -39.6(2) ?
C10 C13 C14 C15 . . . . 64.2(2) ?
C25 C13 C14 C15 . . . . 179.82(19) ?
C26 C13 C14 C15 . . . . -62.3(2) ?
C10 C13 C14 C19 . . . . -116.39(16) ?
C25 C13 C14 C19 . . . . -0.75(18) ?
C26 C13 C14 C19 . . . . 117.17(15) ?
C19 C14 C15 C16 . . . . -0.2(3) ?
C13 C14 C15 C16 . . . . 179.23(18) ?
C14 C15 C16 C17 . . . . -1.0(3) ?
C15 C16 C17 C18 . . . . 1.4(4) ?
C16 C17 C18 C19 . . . . -0.6(3) ?
C17 C18 C19 C14 . . . . -0.5(3) ?
C17 C18 C19 C20 . . . . -179.45(19) ?
C15 C14 C19 C18 . . . . 0.9(3) ?
C13 C14 C19 C18 . . . . -178.58(16) ?
C15 C14 C19 C20 . . . . -179.94(17) ?
C13 C14 C19 C20 . . . . 0.6(2) ?
C18 C19 C20 C25 . . . . 178.91(19) ?
C14 C19 C20 C25 . . . . -0.12(19) ?
C18 C19 C20 C21 . . . . -0.3(3) ?
C14 C19 C20 C21 . . . . -179.32(18) ?
C25 C20 C21 C22 . . . . 0.2(3) ?
C19 C20 C21 C22 . . . . 179.34(18) ?
C20 C21 C22 C23 . . . . 0.5(3) ?
C21 C22 C23 C24 . . . . -0.1(3) ?
C22 C23 C24 C25 . . . . -1.0(3) ?
C23 C24 C25 C20 . . . . 1.7(3) ?
C23 C24 C25 C13 . . . . -178.61(17) ?
C21 C20 C25 C24 . . . . -1.3(3) ?
C19 C20 C25 C24 . . . . 179.36(16) ?
C21 C20 C25 C13 . . . . 178.93(15) ?
C19 C20 C25 C13 . . . . -0.38(19) ?
C14 C13 C25 C24 . . . . -179.04(17) ?
C10 C13 C25 C24 . . . . -60.1(2) ?
C26 C13 C25 C24 . . . . 65.7(2) ?
C14 C13 C25 C20 . . . . 0.67(17) ?
C10 C13 C25 C20 . . . . 119.58(15) ?
C26 C13 C25 C20 . . . . -114.56(15) ?
C14 C13 C26 C31 . . . . -81.16(19) ?
C10 C13 C26 C31 . . . . 152.41(16) ?
C25 C13 C26 C31 . . . . 29.0(2) ?
C14 C13 C26 C27 . . . . 94.57(18) ?
C10 C13 C26 C27 . . . . -31.9(2) ?
C25 C13 C26 C27 . . . . -155.27(16) ?
C31 C26 C27 C28 . . . . -2.1(3) ?
C13 C26 C27 C28 . . . . -177.98(16) ?
C26 C27 C28 C29 . . . . 1.0(3) ?
C32 O4 C29 C28 . . . . 171.85(18) ?
C32 O4 C29 C30 . . . . -8.1(3) ?
C27 C28 C29 O4 . . . . -179.37(16) ?
C27 C28 C29 C30 . . . . 0.6(3) ?
O4 C29 C30 C31 . . . . 178.94(18) ?
C28 C29 C30 C31 . . . . -1.1(3) ?
C27 C26 C31 C30 . . . . 1.6(3) ?
C13 C26 C31 C30 . . . . 177.61(17) ?
C29 C30 C31 C26 . . . . -0.1(3) ?
C29 O4 C32 C33 . . . . -161.50(17) ?
C34 O6 C33 O5 . . . . 7.3(3) ?
C34 O6 C33 C32 . . . . -172.50(19) ?
O4 C32 C33 O5 . . . . 8.2(3) ?
O4 C32 C33 O6 . . . . -171.93(16) ?
C33 O6 C34 C35 . . . . -67.6(3) ?
C33 O6 C34 C37 . . . . 175.2(2) ?
C33 O6 C34 C36 . . . . 56.1(3) ?

loop_
_cod_related_entry_id
_cod_related_entry_database
_cod_related_entry_code
1 ChemSpider 24745309
